data_7102934
loop_
_publ_author_name
'Glasson, Christopher R K'
'Meehan, George V'
'Clegg, Jack K'
'Lindoy, Leonard F'
'Turner, Peter'
'Duriska, Martin B'
'Willis, Rick'

_publ_section_title
;
 A new FeII quaterpyridyl M4L6 tetrahedron exhibiting selective anion
 binding.
;
_journal_issue 10
_journal_name_full 'Chemical communications (Cambridge, England)'
_journal_page_first 1190
_journal_page_last 1192
_journal_paper_doi 10.1039/b717740b
_journal_year 2008
_chemical_formula_moiety 'C141 H156 F48 Fe4 N24 O15 P8'
_chemical_formula_sum 'C141 H156 F48 Fe4 N24 O15 P8'
_chemical_formula_weight 3810.06
_chemical_name_systematic
;
?
;
_space_group_IT_number 218
_symmetry_cell_setting cubic
_symmetry_space_group_name_Hall 'P -4n 2 3'
_symmetry_space_group_name_H-M 'P -4 3 n'
_atom_sites_solution_hydrogens geom
_atom_sites_solution_primary direct
_atom_sites_solution_secondary difmap
_audit_creation_method SHELXL-97
_cell_angle_alpha 90.00
_cell_angle_beta 90.00
_cell_angle_gamma 90.00
_cell_formula_units_Z 2
_cell_length_a 21.8735(2)
_cell_length_b 21.8735(2)
_cell_length_c 21.8735(2)
_cell_measurement_reflns_used 485
_cell_measurement_temperature 100(2)
_cell_measurement_theta_max 17.26
_cell_measurement_theta_min 2.92
_cell_volume 10465.38(17)
_computing_cell_refinement 'SAINT (Bruker,1995)'
_computing_data_collection 'SMART (Bruker,1995)'
_computing_data_reduction 'SAINT and XPREP (Bruker 1995)'
_computing_molecular_graphics
;ORTEP-3 (Farrugia, 1997)
WINGX-32 (Farrugia, 1999)
;
_computing_publication_material 'enCIFer 1.1 (CCDC, 2005)'
_computing_structure_refinement 'SHELXL-97 (Sheldrick, 1997)'
_computing_structure_solution 'SIR97 (Altomare, et. al. 1997)'
_diffrn_ambient_temperature 100(2)
_diffrn_measured_fraction_theta_full 0.993
_diffrn_measured_fraction_theta_max 0.993
_diffrn_measurement_device_type 'Bruker Kappa with SMART 6000 CCD detector'
_diffrn_measurement_method \w+\f
_diffrn_radiation_monochromator 'Double Diamond 111'
_diffrn_radiation_source 'ChemMatCARS, APS, Argonne National Lab, USA'
_diffrn_radiation_type synchrotron
_diffrn_radiation_wavelength 0.48595
_diffrn_reflns_av_R_equivalents 0.0541
_diffrn_reflns_av_sigmaI/netI 0.0200
_diffrn_reflns_limit_h_max 27
_diffrn_reflns_limit_h_min -26
_diffrn_reflns_limit_k_max 26
_diffrn_reflns_limit_k_min -27
_diffrn_reflns_limit_l_max 27
_diffrn_reflns_limit_l_min -26
_diffrn_reflns_number 64646
_diffrn_reflns_theta_full 17.48
_diffrn_reflns_theta_max 17.48
_diffrn_reflns_theta_min 1.56
_exptl_absorpt_coefficient_mu 0.227
_exptl_absorpt_correction_T_max 0.986
_exptl_absorpt_correction_T_min 0.872
_exptl_absorpt_correction_type multi-scan
_exptl_absorpt_process_details 'SADABS (Sheldrick, 2003)'
_exptl_crystal_colour red
_exptl_crystal_density_diffrn 1.209
_exptl_crystal_density_method 'not measured'
_exptl_crystal_description prism
_exptl_crystal_F_000 3892
_exptl_crystal_size_max 0.080
_exptl_crystal_size_mid 0.070
_exptl_crystal_size_min 0.060
_refine_diff_density_max 0.599
_refine_diff_density_min -0.621
_refine_diff_density_rms 0.093
_refine_ls_abs_structure_details 'Flack H D (1983), Acta Cryst. A39, 876-881'
_refine_ls_abs_structure_Flack 0.09(5)
_refine_ls_extinction_method none
_refine_ls_goodness_of_fit_ref 1.131
_refine_ls_hydrogen_treatment constr
_refine_ls_matrix_type full
_refine_ls_number_parameters 201
_refine_ls_number_reflns 3459
_refine_ls_number_restraints 27
_refine_ls_restrained_S_all 1.135
_refine_ls_R_factor_all 0.0656
_refine_ls_R_factor_gt 0.0596
_refine_ls_shift/su_max 0.001
_refine_ls_shift/su_mean 0.000
_refine_ls_structure_factor_coef Fsqd
_refine_ls_weighting_details 'calc w=1/[\s^2^(Fo^2^)+(0.1107P)^2^+4.6683P] where P=(Fo^2^+2Fc^2^)/3'
_refine_ls_weighting_scheme calc
_refine_ls_wR_factor_gt 0.1650
_refine_ls_wR_factor_ref 0.1721
_reflns_number_gt 3095
_reflns_number_total 3459
_reflns_threshold_expression >2sigma(I)
_cod_data_source_file b717740b.txt
_cod_data_source_block cub2sad
_cod_original_sg_symbol_H-M P-43n
_cod_database_code 7102934

loop_
_symmetry_equiv_pos_as_xyz
'x, y, z'
'y+1/2, -x+1/2, -z+1/2'
'-x, -y, z'
'-y+1/2, x+1/2, -z+1/2'
'-x+1/2, z+1/2, -y+1/2'
'x, -y, -z'
'-x+1/2, -z+1/2, y+1/2'
'-z+1/2, -y+1/2, x+1/2'
'-x, y, -z'
'z+1/2, -y+1/2, -x+1/2'
'z, x, y'
'y, z, x'
'-y, -z, x'
'z, -x, -y'
'-y, z, -x'
'-z, -x, y'
'-z, x, -y'
'y, -z, -x'
'-y+1/2, -x+1/2, z+1/2'
'y+1/2, x+1/2, z+1/2'
'x+1/2, -z+1/2, -y+1/2'
'x+1/2, z+1/2, y+1/2'
'-z+1/2, y+1/2, -x+1/2'
'z+1/2, y+1/2, x+1/2'

loop_
_atom_site_label
_atom_site_type_symbol
_atom_site_fract_x
_atom_site_fract_y
_atom_site_fract_z
_atom_site_U_iso_or_equiv
_atom_site_adp_type
_atom_site_occupancy
_atom_site_symmetry_multiplicity
_atom_site_calc_flag
_atom_site_refinement_flags
_atom_site_disorder_assembly
_atom_site_disorder_group
C1 C 0.7671(3) 0.6101(2) 0.1484(2) 0.0741(16) Uani 1 1 d . . .
H1A H 0.8020 0.5840 0.1382 0.111 Uiso 1 1 calc R . .
H1B H 0.7292 0.5901 0.1354 0.111 Uiso 1 1 calc R . .
H1C H 0.7659 0.6170 0.1926 0.111 Uiso 1 1 calc R . .
C2 C 0.7733(2) 0.67003(17) 0.11617(18) 0.0521(10) Uani 1 1 d . H .
C3 C 0.79940(17) 0.72023(15) 0.14506(15) 0.0382(8) Uani 1 1 d . . .
H3 H 0.8141 0.7153 0.1856 0.046 Uiso 1 1 calc R A 2
C4 C 0.78407(17) 0.78314(15) 0.06064(16) 0.0377(8) Uani 1 1 d . . .
C5 C 0.7565(3) 0.73540(18) 0.02883(19) 0.0559(11) Uani 1 1 d . H .
H5 H 0.7408 0.7418 -0.0111 0.067 Uiso 1 1 calc R . .
C6 C 0.7523(3) 0.6785(2) 0.05627(19) 0.0632(14) Uani 1 1 d . . .
H6 H 0.7351 0.6451 0.0344 0.076 Uiso 1 1 calc R H .
C7 C 0.78945(15) 0.84567(15) 0.03711(15) 0.0338(7) Uani 1 1 d . H .
C8 C 0.82003(15) 0.94404(15) 0.06121(15) 0.0293(7) Uani 1 1 d . . .
H8 H 0.8379 0.9718 0.0894 0.035 Uiso 1 1 calc R B 2
C9 C 0.79830(14) 0.96696(15) 0.00609(16) 0.0336(7) Uani 1 1 d . . .
C10 C 0.77428(19) 0.92567(18) -0.03588(17) 0.0450(9) Uani 1 1 d . . .
H10 H 0.7611 0.9392 -0.0750 0.054 Uiso 1 1 calc R H .
C11 C 0.7699(2) 0.86419(18) -0.01972(17) 0.0452(9) Uani 1 1 d . H .
H11 H 0.7535 0.8353 -0.0477 0.054 Uiso 1 1 calc R . .
P1 P 1.0000 1.0000 0.0000 0.0343(7) Uani 1 12 d S . .
P2 P 0.80669(5) 0.80669(5) 0.80669(5) 0.0553(5) Uani 1 3 d S . .
P3 P 0.8442(3) 0.5000 0.0000 0.0984(15) Uani 0.50 2 d SPD . .
F3 F 0.78486(15) 0.82328(17) 0.73922(14) 0.0804(9) Uani 1 1 d . . .
F4 F 0.82799(17) 0.78845(17) 0.87366(13) 0.0820(10) Uani 1 1 d . . .
F1 F 0.9575(3) 1.0425(3) 0.0425(3) 0.134(8) Uani 0.50 3 d SP . .
F2 F 0.9599(2) 0.9599(2) 0.0401(2) 0.155(4) Uani 1 3 d S . .
F7 F 0.8406(12) 0.4365(11) 0.0033(14) 0.345(12) Uani 0.50 1 d PDU . .
F8 F 0.8422(7) 0.5026(9) 0.0654(7) 0.184(4) Uani 0.50 1 d PDU . .
F6 F 0.9079(10) 0.5000 0.0000 0.184(4) Uani 0.50 2 d SPDU . .
F5 F 0.7756(6) 0.5000 0.0000 0.345(12) Uani 0.50 2 d SPDU . .
O1M O 0.6268(14) 0.7865(13) 0.9470(14) 0.113(3) Uiso 0.25 1 d P C 1
H1M H 0.6290 0.8212 0.9633 0.170 Uiso 0.25 1 d PR C 1
C1M C 0.6155(18) 0.7630(17) 0.8864(17) 0.113(3) Uiso 0.25 1 d P C 1
H1M1 H 0.6505 0.7499 0.8616 0.170 Uiso 0.25 1 d PR C 1
H1M2 H 0.6062 0.8059 0.8775 0.170 Uiso 0.25 1 d PR C 1
H1M3 H 0.5799 0.7377 0.8765 0.170 Uiso 0.25 1 d PR C 1
O3 O 0.9283(11) 0.6186(11) 0.1838(11) 0.113(3) Uiso 0.25 1 d P D 1
O4 O 0.9224(11) 0.6546(12) 0.0509(12) 0.113(3) Uiso 0.25 1 d P E 1
O2M O 0.9237(11) 0.5820(11) 0.0710(11) 0.113(3) Uiso 0.25 1 d P F 2
H2M H 0.9497 0.5821 0.0427 0.170 Uiso 0.25 1 d PR F 2
C2M C 0.9311(17) 0.6349(16) 0.1000(18) 0.113(3) Uiso 0.25 1 d P F 2
H2M1 H 0.9054 0.6317 0.1366 0.170 Uiso 0.25 1 d PR F 2
H2M2 H 0.9193 0.6713 0.0766 0.170 Uiso 0.25 1 d PR F 2
H2M3 H 0.9741 0.6384 0.1123 0.170 Uiso 0.25 1 d PR F 2
O3M O 0.6111(10) 0.8405(10) 0.9048(10) 0.113(3) Uiso 0.25 1 d P G 2
H3M H 0.6443 0.8586 0.8981 0.170 Uiso 0.25 1 d PR G 2
C3M C 0.633(2) 0.7715(19) 0.936(2) 0.113(3) Uiso 0.25 1 d P G 2
H3M1 H 0.6664 0.7732 0.9659 0.170 Uiso 0.25 1 d PR G 2
H3M2 H 0.6450 0.7450 0.9019 0.170 Uiso 0.25 1 d PR G 2
H3M3 H 0.5963 0.7552 0.9556 0.170 Uiso 0.25 1 d PR G 2
N1 N 0.80488(13) 0.77546(12) 0.11854(12) 0.0301(6) Uani 1 1 d . H 2
N2 N 0.81715(12) 0.88460(12) 0.07677(12) 0.0282(5) Uani 1 1 d . H 2
Fe1 Fe 0.847212(18) 0.847212(18) 0.152788(18) 0.0260(2) Uani 1 3 d S H 2

loop_
_atom_site_aniso_label
_atom_site_aniso_U_11
_atom_site_aniso_U_22
_atom_site_aniso_U_33
_atom_site_aniso_U_23
_atom_site_aniso_U_13
_atom_site_aniso_U_12
C1 0.131(5) 0.040(2) 0.051(2) 0.0106(19) -0.005(3) -0.027(3)
C2 0.085(3) 0.0323(18) 0.039(2) 0.0030(15) 0.001(2) -0.0144(18)
C3 0.050(2) 0.0318(16) 0.0324(17) 0.0078(13) 0.0049(15) -0.0056(15)
C4 0.053(2) 0.0313(16) 0.0291(17) 0.0000(13) 0.0041(14) -0.0099(16)
C5 0.096(3) 0.036(2) 0.036(2) 0.0030(16) -0.014(2) -0.018(2)
C6 0.116(4) 0.036(2) 0.038(2) 0.0015(16) -0.006(2) -0.026(2)
C7 0.0373(16) 0.0308(15) 0.0333(15) 0.0015(13) 0.0022(13) -0.0059(13)
C8 0.0280(15) 0.0269(15) 0.0330(16) 0.0053(12) 0.0051(12) -0.0033(12)
C9 0.0327(16) 0.0337(18) 0.0345(16) 0.0101(13) 0.0048(13) -0.0002(13)
C10 0.057(2) 0.044(2) 0.0343(18) 0.0071(15) -0.0044(16) -0.0028(17)
C11 0.063(2) 0.0392(19) 0.0334(17) 0.0010(14) -0.0041(16) -0.0106(17)
P1 0.0343(7) 0.0343(7) 0.0343(7) 0.000 0.000 0.000
P2 0.0553(5) 0.0553(5) 0.0553(5) -0.0137(5) -0.0137(5) -0.0137(5)
P3 0.121(4) 0.088(3) 0.087(3) -0.010(3) 0.000 0.000
F3 0.078(2) 0.099(2) 0.0641(17) -0.0030(17) -0.0180(16) 0.0029(17)
F4 0.091(2) 0.103(3) 0.0522(16) -0.0017(16) -0.0192(16) -0.0021(19)
F1 0.134(8) 0.134(8) 0.134(8) -0.060(5) 0.060(5) 0.060(5)
F2 0.155(4) 0.155(4) 0.155(4) 0.058(3) 0.058(3) -0.058(3)
F7 0.345(13) 0.328(13) 0.362(13) 0.003(7) -0.002(7) -0.006(7)
F8 0.195(7) 0.200(7) 0.157(6) 0.014(6) 0.020(6) 0.002(6)
F6 0.195(7) 0.200(7) 0.157(6) 0.014(6) 0.020(6) 0.002(6)
F5 0.345(13) 0.328(13) 0.362(13) 0.003(7) -0.002(7) -0.006(7)
N1 0.0336(14) 0.0277(13) 0.0289(13) 0.0037(10) 0.0059(11) -0.0047(10)
N2 0.0268(12) 0.0295(13) 0.0283(13) 0.0037(11) 0.0034(10) -0.0043(10)
Fe1 0.0260(2) 0.0260(2) 0.0260(2) 0.00403(16) 0.00403(16) -0.00403(16)

loop_
_atom_type_symbol
_atom_type_description
_atom_type_scat_dispersion_real
_atom_type_scat_dispersion_imag
_atom_type_scat_source
C C 0.0015 0.0009 'International Tables Vol C Tables 4.2.6.8 and 6.1.1.4'
H H 0.0000 0.0000 'International Tables Vol C Tables 4.2.6.8 and 6.1.1.4'
N N 0.0030 0.0019 'International Tables Vol C Tables 4.2.6.8 and 6.1.1.4'
F F 0.0096 0.0061 'International Tables Vol C Tables 4.2.6.8 and 6.1.1.4'
P P 0.0667 0.0580 'International Tables Vol C Tables 4.2.6.8 and 6.1.1.4'
Fe Fe 0.2886 0.5448 'International Tables Vol C Tables 4.2.6.8 and 6.1.1.4'
O O 0.0056 0.0036 'International Tables Vol C Tables 4.2.6.8 and 6.1.1.4'

loop_
_geom_angle_atom_site_label_1
_geom_angle_atom_site_label_2
_geom_angle_atom_site_label_3
_geom_angle
_geom_angle_site_symmetry_1
_geom_angle_site_symmetry_3
_geom_angle_publ_flag
C2 C1 H1A 109.5 . . ?
C2 C1 H1B 109.5 . . ?
H1A C1 H1B 109.5 . . ?
C2 C1 H1C 109.5 . . ?
H1A C1 H1C 109.5 . . ?
H1B C1 H1C 109.5 . . ?
C3 C2 C6 117.1(3) . . ?
C3 C2 C1 121.1(4) . . ?
C6 C2 C1 121.8(4) . . ?
N1 C3 C2 123.4(3) . . ?
N1 C3 H3 118.3 . . ?
C2 C3 H3 118.3 . . ?
N1 C4 C5 121.3(3) . . ?
N1 C4 C7 114.6(3) . . ?
C5 C4 C7 124.0(3) . . ?
C6 C5 C4 119.1(4) . . ?
C6 C5 H5 120.5 . . ?
C4 C5 H5 120.5 . . ?
C5 C6 C2 120.1(4) . . ?
C5 C6 H6 119.9 . . ?
C2 C6 H6 119.9 . . ?
N2 C7 C11 122.1(3) . . ?
N2 C7 C4 113.4(3) . . ?
C11 C7 C4 124.5(3) . . ?
N2 C8 C9 123.5(3) . . ?
N2 C8 H8 118.2 . . ?
C9 C8 H8 118.2 . . ?
C8 C9 C10 117.9(3) . . ?
C8 C9 C9 120.8(4) . 6_575 ?
C10 C9 C9 121.3(4) . 6_575 ?
C9 C10 C11 119.0(3) . . ?
C9 C10 H10 120.5 . . ?
C11 C10 H10 120.5 . . ?
C7 C11 C10 119.5(3) . . ?
C7 C11 H11 120.3 . . ?
C10 C11 H11 120.3 . . ?
F2 P1 F2 109.5 9_755 6_575 ?
F2 P1 F2 109.471(1) 9_755 . ?
F2 P1 F2 109.5 6_575 . ?
F2 P1 F2 109.471(3) 9_755 3_775 ?
F2 P1 F2 109.471(1) 6_575 3_775 ?
F2 P1 F2 109.471(1) . 3_775 ?
F2 P1 F1 70.529(1) 9_755 6_575 ?
F2 P1 F1 70.529(2) 6_575 6_575 ?
F2 P1 F1 70.529(2) . 6_575 ?
F2 P1 F1 180.0(2) 3_775 6_575 ?
F2 P1 F1 70.529(1) 9_755 9_755 ?
F2 P1 F1 70.5 6_575 9_755 ?
F2 P1 F1 180.0(2) . 9_755 ?
F2 P1 F1 70.5 3_775 9_755 ?
F1 P1 F1 109.472(1) 6_575 9_755 ?
F2 P1 F1 180.0(2) 9_755 . ?
F2 P1 F1 70.529(2) 6_575 . ?
F2 P1 F1 70.529(2) . . ?
F2 P1 F1 70.529(1) 3_775 . ?
F1 P1 F1 109.5 6_575 . ?
F1 P1 F1 109.5 9_755 . ?
F2 P1 F1 70.5 9_755 3_775 ?
F2 P1 F1 180.0(4) 6_575 3_775 ?
F2 P1 F1 70.5 . 3_775 ?
F2 P1 F1 70.529(1) 3_775 3_775 ?
F1 P1 F1 109.471(1) 6_575 3_775 ?
F1 P1 F1 109.471(3) 9_755 3_775 ?
F1 P1 F1 109.471(1) . 3_775 ?
F4 P2 F4 92.0(2) 11 . ?
F4 P2 F4 92.0(2) 11 12 ?
F4 P2 F4 92.0(2) . 12 ?
F4 P2 F3 89.22(19) 11 12 ?
F4 P2 F3 88.67(19) . 12 ?
F4 P2 F3 178.6(2) 12 12 ?
F4 P2 F3 88.67(19) 11 . ?
F4 P2 F3 178.6(2) . . ?
F4 P2 F3 89.22(19) 12 . ?
F3 P2 F3 90.1(2) 12 . ?
F4 P2 F3 178.6(2) 11 11 ?
F4 P2 F3 89.22(19) . 11 ?
F4 P2 F3 88.67(19) 12 11 ?
F3 P2 F3 90.1(2) 12 11 ?
F3 P2 F3 90.1(2) . 11 ?
F7 P3 F7 174(2) . 6_565 ?
F7 P3 F6 93.2(11) . . ?
F7 P3 F6 93.2(11) 6_565 . ?
F7 P3 F8 90.6(10) . 6_565 ?
F7 P3 F8 89.2(10) 6_565 6_565 ?
F6 P3 F8 91.7(7) . 6_565 ?
F7 P3 F8 89.2(10) . . ?
F7 P3 F8 90.6(10) 6_565 . ?
F6 P3 F8 91.7(7) . . ?
F8 P3 F8 176.6(14) 6_565 . ?
F7 P3 F5 86.8(11) . . ?
F7 P3 F5 86.8(11) 6_565 . ?
F6 P3 F5 180.0 . . ?
F8 P3 F5 88.3(7) 6_565 . ?
F8 P3 F5 88.3(7) . . ?
F5 F5 P3 180.0 5_655 . ?
C1M O1M H1M 136.1 . . ?
C1M O1M H3M1 115.0 . . ?
H1M O1M H3M1 92.1 . . ?
C1M O1M H3M3 79.1 . . ?
H1M O1M H3M3 126.4 . . ?
H3M1 O1M H3M3 107.9 . . ?
O1M C1M H1M1 118.6 . . ?
O1M C1M H1M2 82.9 . . ?
H1M1 C1M H1M2 109.5 . . ?
O1M C1M H1M3 122.6 . . ?
H1M1 C1M H1M3 109.5 . . ?
H1M2 C1M H1M3 109.5 . . ?
O1M C1M H3M2 70.1 . . ?
H1M1 C1M H3M2 58.8 . . ?
H1M2 C1M H3M2 134.3 . . ?
H1M3 C1M H3M2 116.0 . . ?
O1M C1M H3M3 37.2 . . ?
H1M1 C1M H3M3 134.8 . . ?
H1M2 C1M H3M3 103.7 . . ?
H1M3 C1M H3M3 86.5 . . ?
H3M2 C1M H3M3 76.2 . . ?
C2M O2M H2M 105.4 . . ?
O2M C2M H2M1 104.8 . . ?
O2M C2M H2M2 115.0 . . ?
H2M1 C2M H2M2 109.5 . . ?
O2M C2M H2M3 108.4 . . ?
H2M1 C2M H2M3 109.5 . . ?
H2M2 C2M H2M3 109.5 . . ?
C3M O3M H1M 45.4 . . ?
C3M O3M H1M2 65.9 . . ?
H1M O3M H1M2 110.9 . . ?
C3M O3M H3M 103.9 . . ?
H1M O3M H3M 93.4 . . ?
H1M2 O3M H3M 110.9 . . ?
O3M C3M H1M 53.5 . . ?
O3M C3M H1M2 33.6 . . ?
H1M C3M H1M2 86.9 . . ?
O3M C3M H3M1 116.1 . . ?
H1M C3M H3M1 72.6 . . ?
H1M2 C3M H3M1 142.3 . . ?
O3M C3M H3M2 106.9 . . ?
H1M C3M H3M2 154.5 . . ?
H1M2 C3M H3M2 76.5 . . ?
H3M1 C3M H3M2 109.5 . . ?
O3M C3M H3M3 105.3 . . ?
H1M C3M H3M3 92.9 . . ?
H1M2 C3M H3M3 102.7 . . ?
H3M1 C3M H3M3 109.5 . . ?
H3M2 C3M H3M3 109.5 . . ?
C3 N1 C4 119.0(3) . . ?
C3 N1 Fe1 126.4(2) . . ?
C4 N1 Fe1 114.5(2) . . ?
C8 N2 C7 117.7(3) . . ?
C8 N2 Fe1 126.9(2) . . ?
C7 N2 Fe1 115.4(2) . . ?
N2 Fe1 N2 94.03(10) 18_566 17_656 ?
N2 Fe1 N2 94.03(10) 18_566 . ?
N2 Fe1 N2 94.03(10) 17_656 . ?
N2 Fe1 N1 88.45(11) 18_566 17_656 ?
N2 Fe1 N1 81.52(11) 17_656 17_656 ?
N2 Fe1 N1 175.06(12) . 17_656 ?
N2 Fe1 N1 81.52(11) 18_566 18_566 ?
N2 Fe1 N1 175.06(12) 17_656 18_566 ?
N2 Fe1 N1 88.45(11) . 18_566 ?
N1 Fe1 N1 96.15(10) 17_656 18_566 ?
N2 Fe1 N1 175.06(12) 18_566 . ?
N2 Fe1 N1 88.45(11) 17_656 . ?
N2 Fe1 N1 81.52(11) . . ?
N1 Fe1 N1 96.15(10) 17_656 . ?
N1 Fe1 N1 96.15(10) 18_566 . ?

loop_
_geom_bond_atom_site_label_1
_geom_bond_atom_site_label_2
_geom_bond_distance
_geom_bond_site_symmetry_2
_geom_bond_publ_flag
C1 C2 1.494(5) . ?
C1 H1A 0.9800 . ?
C1 H1B 0.9800 . ?
C1 H1C 0.9800 . ?
C2 C3 1.389(5) . ?
C2 C6 1.401(6) . ?
C3 N1 1.345(4) . ?
C3 H3 0.9500 . ?
C4 N1 1.356(5) . ?
C4 C5 1.392(5) . ?
C4 C7 1.466(5) . ?
C5 C6 1.385(6) . ?
C5 H5 0.9500 . ?
C6 H6 0.9500 . ?
C7 N2 1.358(4) . ?
C7 C11 1.376(5) . ?
C8 N2 1.346(4) . ?
C8 C9 1.390(5) . ?
C8 H8 0.9500 . ?
C9 C10 1.391(5) . ?
C9 C9 1.470(7) 6_575 ?
C10 C11 1.394(5) . ?
C10 H10 0.9500 . ?
C11 H11 0.9500 . ?
P1 F2 1.519(8) 9_755 ?
P1 F2 1.519(8) 6_575 ?
P1 F2 1.519(8) . ?
P1 F2 1.519(8) 3_775 ?
P1 F1 1.612(10) 6_575 ?
P1 F1 1.612(10) 9_755 ?
P1 F1 1.612(10) . ?
P1 F1 1.612(10) 3_775 ?
P2 F4 1.588(3) 11 ?
P2 F4 1.588(3) . ?
P2 F4 1.588(3) 12 ?
P2 F3 1.593(3) 12 ?
P2 F3 1.593(3) . ?
P2 F3 1.593(3) 11 ?
P3 F7 1.39(2) . ?
P3 F7 1.39(2) 6_565 ?
P3 F6 1.39(2) . ?
P3 F8 1.432(15) 6_565 ?
P3 F8 1.432(15) . ?
P3 F5 1.500(10) . ?
F5 F5 1.12(2) 5_655 ?
O1M C1M 1.44(5) . ?
O1M H1M 0.8400 . ?
O1M H3M1 1.0043 . ?
O1M H3M3 0.9747 . ?
C1M H1M1 0.9800 . ?
C1M H1M2 0.9800 . ?
C1M H1M3 0.9800 . ?
C1M H3M2 0.8283 . ?
C1M H3M3 1.5817 . ?
O3 H2M1 1.1834 . ?
O4 H2M2 0.6739 . ?
O2M C2M 1.33(4) . ?
O2M H2M 0.8400 . ?
C2M H2M1 0.9800 . ?
C2M H2M2 0.9800 . ?
C2M H2M3 0.9800 . ?
O3M C3M 1.73(5) . ?
O3M H1M 1.4039 . ?
O3M H1M2 0.9684 . ?
O3M H3M 0.8400 . ?
C3M H1M 1.2428 . ?
C3M H1M2 1.5969 . ?
C3M H3M1 0.9800 . ?
C3M H3M2 0.9800 . ?
C3M H3M3 0.9800 . ?
N1 Fe1 1.970(3) . ?
N2 Fe1 1.966(3) . ?
Fe1 N2 1.966(3) 18_566 ?
Fe1 N2 1.966(3) 17_656 ?
Fe1 N1 1.970(3) 17_656 ?
Fe1 N1 1.970(3) 18_566 ?

loop_
_geom_torsion_atom_site_label_1
_geom_torsion_atom_site_label_2
_geom_torsion_atom_site_label_3
_geom_torsion_atom_site_label_4
_geom_torsion
_geom_torsion_site_symmetry_1
_geom_torsion_site_symmetry_2
_geom_torsion_site_symmetry_3
_geom_torsion_site_symmetry_4
_geom_torsion_publ_flag
C6 C2 C3 N1 0.3(7) . . . . ?
C1 C2 C3 N1 -178.5(5) . . . . ?
N1 C4 C5 C6 -2.3(7) . . . . ?
C7 C4 C5 C6 -178.0(5) . . . . ?
C4 C5 C6 C2 2.6(8) . . . . ?
C3 C2 C6 C5 -1.6(8) . . . . ?
C1 C2 C6 C5 177.2(6) . . . . ?
N1 C4 C7 N2 2.9(4) . . . . ?
C5 C4 C7 N2 178.9(4) . . . . ?
N1 C4 C7 C11 -178.3(4) . . . . ?
C5 C4 C7 C11 -2.3(6) . . . . ?
N2 C8 C9 C10 -2.3(5) . . . . ?
N2 C8 C9 C9 175.0(2) . . . 6_575 ?
C8 C9 C10 C11 3.6(5) . . . . ?
C9 C9 C10 C11 -173.8(3) 6_575 . . . ?
N2 C7 C11 C10 -4.8(6) . . . . ?
C4 C7 C11 C10 176.4(4) . . . . ?
C9 C10 C11 C7 -0.2(6) . . . . ?
F7 P3 F5 F5 134.7(12) . . . 5_655 ?
F7 P3 F5 F5 -45.3(12) 6_565 . . 5_655 ?
F6 P3 F5 F5 0.0 . . . 5_655 ?
F8 P3 F5 F5 -134.6(8) 6_565 . . 5_655 ?
F8 P3 F5 F5 45.4(8) . . . 5_655 ?
C2 C3 N1 C4 0.0(6) . . . . ?
C2 C3 N1 Fe1 -174.4(3) . . . . ?
C5 C4 N1 C3 1.0(5) . . . . ?
C7 C4 N1 C3 177.1(3) . . . . ?
C5 C4 N1 Fe1 176.1(3) . . . . ?
C7 C4 N1 Fe1 -7.8(4) . . . . ?
C9 C8 N2 C7 -2.5(5) . . . . ?
C9 C8 N2 Fe1 179.2(2) . . . . ?
C11 C7 N2 C8 6.1(5) . . . . ?
C4 C7 N2 C8 -175.1(3) . . . . ?
C11 C7 N2 Fe1 -175.4(3) . . . . ?
C4 C7 N2 Fe1 3.4(4) . . . . ?
C8 N2 Fe1 N2 -5.5(3) . . . 18_566 ?
C7 N2 Fe1 N2 176.2(2) . . . 18_566 ?
C8 N2 Fe1 N2 -99.8(2) . . . 17_656 ?
C7 N2 Fe1 N2 81.8(3) . . . 17_656 ?
C8 N2 Fe1 N1 -125.4(13) . . . 17_656 ?
C7 N2 Fe1 N1 56.2(14) . . . 17_656 ?
C8 N2 Fe1 N1 75.9(3) . . . 18_566 ?
C7 N2 Fe1 N1 -102.5(2) . . . 18_566 ?
C8 N2 Fe1 N1 172.3(3) . . . . ?
C7 N2 Fe1 N1 -6.0(2) . . . . ?
C3 N1 Fe1 N2 -152.0(12) . . . 18_566 ?
C4 N1 Fe1 N2 33.4(14) . . . 18_566 ?
C3 N1 Fe1 N2 87.9(3) . . . 17_656 ?
C4 N1 Fe1 N2 -86.7(2) . . . 17_656 ?
C3 N1 Fe1 N2 -177.8(3) . . . . ?
C4 N1 Fe1 N2 7.6(2) . . . . ?
C3 N1 Fe1 N1 6.6(3) . . . 17_656 ?
C4 N1 Fe1 N1 -168.0(3) . . . 17_656 ?
C3 N1 Fe1 N1 -90.3(2) . . . 18_566 ?
C4 N1 Fe1 N1 95.1(3) . . . 18_566 ?
